data_7132793
loop_
_publ_author_name
'Onn, Chee S.'
'Hill, Anthony F.'
'Ward, Jas S.'

_publ_section_title
;
 Spodium bonding in bis(alkynyl)mecurials.
;
_journal_issue 18
_journal_name_full 'Chemical communications (Cambridge, England)'
_journal_page_first 2552
_journal_page_last 2555
_journal_paper_doi 10.1039/d3cc06027f
_journal_volume 60
_journal_year 2024
_chemical_formula_moiety 'C20 H23 B N6 O2 Se W'
_chemical_formula_sum 'C20 H23 B N6 O2 Se W'
_chemical_formula_weight 653.06
_chemical_name_common 'Thesis - Compound 2.8 - CO12 xrd'
_chemical_name_systematic CO12
_space_group_crystal_system monoclinic
_space_group_IT_number 14
_space_group_name_Hall '-P 2ybc'
_space_group_name_H-M_alt 'P 1 21/c 1'
_atom_sites_solution_hydrogens mixed
_audit_creation_date 2020-08-31
_audit_creation_method
;
Olex2 1.3
(compiled 2020.07.31 svn.rc2a77460 for OlexSys, GUI svn.r6145)
;
_audit_update_record
;
2020-09-21 deposited with the CCDC.	2024-01-22 downloaded from the CCDC.
;
_cell_angle_alpha 90
_cell_angle_beta 101.415(3)
_cell_angle_gamma 90
_cell_formula_units_Z 4
_cell_length_a 7.9715(3)
_cell_length_b 18.2689(6)
_cell_length_c 19.7379(8)
_cell_measurement_reflns_used 4240
_cell_measurement_temperature 150.00(10)
_cell_measurement_theta_max 70.6830
_cell_measurement_theta_min 4.5710
_cell_volume 2817.58(18)
_computing_cell_refinement 'CrysAlisPro 1.171.40.36a (Rigaku OD, 2018)'
_computing_data_collection 'CrysAlisPro 1.171.40.36a (Rigaku OD, 2018)'
_computing_data_reduction 'CrysAlisPro 1.171.40.36a (Rigaku OD, 2018)'
_computing_molecular_graphics 'Olex2 1.3 (Dolomanov et al., 2009)'
_computing_publication_material 'Olex2 1.3 (Dolomanov et al., 2009)'
_computing_structure_refinement 'SHELXL 2018/3 (Sheldrick, 2015)'
_computing_structure_solution 'SHELXT 2018/2 (Sheldrick, 2018)'
_diffrn_ambient_environment N~2~
_diffrn_ambient_temperature 150.00(10)
_diffrn_detector 'CCD plate'
_diffrn_detector_area_resol_mean 8.1297
_diffrn_detector_type EosS2
_diffrn_measured_fraction_theta_full 0.991
_diffrn_measured_fraction_theta_max 0.991
_diffrn_measurement_details
;
List of Runs (angles in degrees, time in seconds):

  # Type    Start    End  Width  t~exp~   \w     \q     \k     \f   Frames
#--------------------------------------------------------------------------
  1  \w    -65.00  28.00   1.00   17.50    --  -36.03  19.00 -90.00   93
  2  \w    -52.00  31.00   1.00   17.50    --  -36.03  57.00 -30.00   83
  3  \w    -84.00  -9.00   1.00   17.50    --  -36.03 125.00 -30.00   75
  4  \w     90.00 173.00   1.00   64.00    --  105.15  45.00 -90.00   83
  5  \w    103.00 154.00   1.00   64.00    --  105.15  77.00 -60.00   51
  6  \w     51.00 123.00   1.00   64.00    --  105.15 -61.00 -60.00   72
  7  \w    106.00 173.00   1.00   64.00    --  105.15  77.00-150.00   67
  8  \w     50.00 123.00   1.00   64.00    --  105.15 -45.00 120.00   73
  9  \w     35.00 106.00   1.00   64.00    --  105.15-111.00-180.00   71
;
_diffrn_measurement_device 'four-circle diffractometer'
_diffrn_measurement_device_type 'SuperNova, Dual, Cu at home/near, EosS2'
_diffrn_measurement_method '\w scans'
_diffrn_orient_matrix_type 'CrysAlisPro convention (1999,Acta A55,543-557)'
_diffrn_orient_matrix_UB_11 0.1885915000
_diffrn_orient_matrix_UB_12 0.0245712000
_diffrn_orient_matrix_UB_13 0.0125895000
_diffrn_orient_matrix_UB_21 -0.0308009000
_diffrn_orient_matrix_UB_22 0.0353671000
_diffrn_orient_matrix_UB_23 -0.0722242000
_diffrn_orient_matrix_UB_31 -0.0487699000
_diffrn_orient_matrix_UB_32 0.0724886000
_diffrn_orient_matrix_UB_33 0.0309888000
_diffrn_radiation_monochromator mirror
_diffrn_radiation_probe x-ray
_diffrn_radiation_type 'Cu K\a'
_diffrn_radiation_wavelength 1.54184
_diffrn_reflns_av_R_equivalents 0.0343
_diffrn_reflns_av_unetI/netI 0.0691
_diffrn_reflns_Laue_measured_fraction_full 0.991
_diffrn_reflns_Laue_measured_fraction_max 0.991
_diffrn_reflns_limit_h_max 8
_diffrn_reflns_limit_h_min -9
_diffrn_reflns_limit_k_max 21
_diffrn_reflns_limit_k_min -10
_diffrn_reflns_limit_l_max 21
_diffrn_reflns_limit_l_min -23
_diffrn_reflns_number 8595
_diffrn_reflns_point_group_measured_fraction_full 0.991
_diffrn_reflns_point_group_measured_fraction_max 0.991
_diffrn_reflns_theta_full 66.597
_diffrn_reflns_theta_max 66.597
_diffrn_reflns_theta_min 4.571
_diffrn_source 'micro-focus sealed X-ray tube'
_diffrn_source_type 'SuperNova (Cu) X-ray Source'
_exptl_absorpt_coefficient_mu 9.270
_exptl_absorpt_correction_T_max 1.00000
_exptl_absorpt_correction_T_min 0.86980
_exptl_absorpt_correction_type multi-scan
_exptl_absorpt_process_details
;
CrysAlisPro 1.171.40.36a (Rigaku Oxford Diffraction, 2018)
Empirical absorption correction using spherical harmonics,
 implemented in SCALE3 ABSPACK scaling algorithm.
;
_exptl_crystal_colour 'clear pale orange'
_exptl_crystal_density_diffrn 1.540
_exptl_crystal_description plate
_exptl_crystal_F_000 1256
_exptl_crystal_size_max 0.114
_exptl_crystal_size_mid 0.077
_exptl_crystal_size_min 0.046
_refine_diff_density_max 2.190
_refine_diff_density_min -2.346
_refine_diff_density_rms 0.244
_refine_ls_extinction_method none
_refine_ls_goodness_of_fit_ref 1.163
_refine_ls_hydrogen_treatment mixed
_refine_ls_matrix_type full
_refine_ls_number_parameters 290
_refine_ls_number_reflns 4934
_refine_ls_number_restraints 23
_refine_ls_restrained_S_all 1.161
_refine_ls_R_factor_all 0.1075
_refine_ls_R_factor_gt 0.0981
_refine_ls_shift/su_max 0.000
_refine_ls_shift/su_mean 0.000
_refine_ls_structure_factor_coef Fsqd
_refine_ls_weighting_details 'w=1/[\s^2^(Fo^2^)+(0.0084P)^2^+123.2290P] where P=(Fo^2^+2Fc^2^)/3'
_refine_ls_weighting_scheme calc
_refine_ls_wR_factor_gt 0.2099
_refine_ls_wR_factor_ref 0.2139
_reflns_Friedel_coverage 0.000
_reflns_number_gt 4260
_reflns_number_total 4934
_reflns_threshold_expression 'I > 2\s(I)'
_cod_data_source_file d3cc06027f2.cif
_cod_data_source_block co12_co_wseh_scale
_cod_database_code 7132793
_shelx_shelxl_version_number 2018/3
_chemical_oxdiff_formula 'C20 H23 B1 N6 O2 Se1 W1'
_chemical_oxdiff_usercomment 'D/H vap diff'
_shelx_space_group_comment
;
The symmetry employed for this shelxl refinement is uniquely defined
by the following loop, which should always be used as a source of
symmetry information in preference to the above space-group names.
They are only intended as comments.
;
_reflns_odcompleteness_completeness 99.15
_reflns_odcompleteness_iscentric 1
_reflns_odcompleteness_theta 66.49
_olex2_refinement_description
;
1. Fixed Uiso
 At 1.2 times of:
  All C(H) groups
 At 1.5 times of:
  All C(H,H,H) groups
2. Restrained distances
 B1-H6
 1.15 with sigma of 0.02
3. Rigid bond restraints
 C4, C5
 with sigma for 1-2 distances of 0.005 and sigma for 1-3 distances of 0.005
 C19, C18, C17
 with sigma for 1-2 distances of 0.005 and sigma for 1-3 distances of 0.005
4. Uiso/Uaniso restraints and constraints
C4 \\sim C5: within 1.7A with sigma of 0.02 and sigma for terminal atoms of
0.04 within 1.7A
C19 \\sim C18 \\sim C17: within 1.7A with sigma of 0.02 and sigma for terminal
atoms of 0.04 within 1.7A
5.a Aromatic/amide H refined with riding coordinates:
 C13(H13), C8(H8), C18(H18)
5.b Idealised Me refined as rotating group:
 C6(H6A,H6B,H6C), C11(H11A,H11B,H11C), C16(H16A,H16B,H16C), C10(H10A,H10B,
 H10C), C15(H15A,H15B,H15C), C20(H20A,H20B,H20C)
5.c :
 C5(H5)
;
_smtbx_masks_special_details
;
A solvent mask was calculated and 198 electrons were 
found in a volume of 626 Ang^3^ in 1 void per unit cell. 
This is consistent with the presence of 1[C6H14] per 
Asymmetric Unit which account for 200 electrons 
per unit cell.
;
_smtbx_masks_void_probe_radius 1.2
_smtbx_masks_void_truncation_radius 1.2
_ins_header
;
TITL CO_WSeH_scale in P2(1) 
REM P2(1) (#4 in standard setting)
CELL 1.54184   7.971494  18.268932  19.737925  90.0000 101.4153  90.0000
ZERR    4.00   0.000256   0.000608   0.000770   0.0000   0.0034   0.0000
LATT -1
SYMM -x, y+1/2,-z 
SFAC C H B N O Se W
UNIT 80.00 92.00 4.00 24.00 8.00 4.00 4.00
TREF
HKLF 4
END
;
_olex2_submission_special_instructions 'No special instructions were received'
_oxdiff_exptl_absorpt_empirical_details
;
Empirical correction (ABSPACK) includes:
- Absorption correction using spherical harmonics
- Frame scaling
;
_oxdiff_exptl_absorpt_empirical_full_max 1.382
_oxdiff_exptl_absorpt_empirical_full_min 0.768

loop_
_space_group_symop_operation_xyz
'x, y, z'
'-x, y+1/2, -z+1/2'
'-x, -y, -z'
'x, -y-1/2, z-1/2'

loop_
_atom_site_label
_atom_site_type_symbol
_atom_site_fract_x
_atom_site_fract_y
_atom_site_fract_z
_atom_site_U_iso_or_equiv
_atom_site_adp_type
_atom_site_occupancy
_atom_site_site_symmetry_order
_atom_site_calc_flag
_atom_site_refinement_flags_posn
_atom_site_refinement_flags_adp
_atom_site_refinement_flags_occupancy
_atom_site_disorder_assembly
_atom_site_disorder_group
W1 W 0.42429(9) 0.32890(4) 0.35168(4) 0.0310(2) Uani 1 1 d . . . . .
Se1 Se 0.3067(4) 0.19787(16) 0.47392(17) 0.0841(9) Uani 1 1 d . . . . .
N5 N 0.5909(15) 0.4114(7) 0.4152(7) 0.030(3) Uani 1 1 d . . . . .
N3 N 0.2348(15) 0.4188(6) 0.3412(7) 0.029(3) Uani 1 1 d . . . . .
O2 O 0.7111(17) 0.2104(7) 0.3539(7) 0.052(3) Uani 1 1 d . . . . .
N6 N 0.5842(15) 0.4838(7) 0.3950(7) 0.032(3) Uani 1 1 d . . . . .
N4 N 0.2873(17) 0.4896(8) 0.3280(8) 0.040(3) Uani 1 1 d . . . . .
O1 O 0.1917(19) 0.2218(8) 0.2477(9) 0.075(5) Uani 1 1 d . . . . .
N1 N 0.5179(16) 0.3882(7) 0.2664(7) 0.033(3) Uani 1 1 d . . . . .
C13 C 0.004(2) 0.4887(10) 0.3213(9) 0.043(4) Uani 1 1 d . . . . .
H13 H -0.109552 0.502823 0.316588 0.052 Uiso 1 1 calc R U . . .
N2 N 0.5305(15) 0.4634(7) 0.2665(7) 0.033(3) Uani 1 1 d . . . . .
C2 C 0.609(2) 0.2534(11) 0.3525(10) 0.048(5) Uani 1 1 d . . . . .
C19 C 0.698(2) 0.5203(11) 0.4427(8) 0.043(4) Uani 1 1 d . U . . .
C1 C 0.361(2) 0.2715(9) 0.4160(10) 0.041(4) Uani 1 1 d . . . . .
C6 C 0.577(3) 0.2896(13) 0.1870(11) 0.072(7) Uani 1 1 d . . . . .
H6A H 0.663620 0.265172 0.219911 0.108 Uiso 1 1 calc R U . . .
H6B H 0.603774 0.286140 0.141845 0.108 Uiso 1 1 calc R U . . .
H6C H 0.467998 0.267036 0.186727 0.108 Uiso 1 1 calc R U . . .
C14 C 0.149(2) 0.5339(9) 0.3132(9) 0.037(4) Uani 1 1 d . . . . .
C11 C -0.0390(19) 0.3458(10) 0.3517(9) 0.044(5) Uani 1 1 d . . . . .
H11A H -0.015499 0.306324 0.322854 0.066 Uiso 1 1 calc R U . . .
H11B H -0.158962 0.356989 0.341113 0.066 Uiso 1 1 calc R U . . .
H11C H -0.006724 0.331614 0.399373 0.066 Uiso 1 1 calc R U . . .
C8 C 0.609(3) 0.4244(12) 0.1706(10) 0.053(5) Uani 1 1 d . . . . .
H8 H 0.644785 0.423668 0.128404 0.063 Uiso 1 1 calc R U . . .
C18 C 0.767(2) 0.4744(12) 0.4907(10) 0.054(4) Uani 1 1 d . U . . .
H18 H 0.850520 0.485957 0.529355 0.065 Uiso 1 1 calc R U . . .
C12 C 0.0733(19) 0.4198(9) 0.3375(8) 0.035(4) Uani 1 1 d . . . . .
C7 C 0.569(2) 0.3670(10) 0.2064(9) 0.038(4) Uani 1 1 d . . . . .
C17 C 0.699(2) 0.4072(11) 0.4752(9) 0.045(4) Uani 1 1 d . U . . .
C16 C 0.739(3) 0.3355(14) 0.5126(11) 0.072(7) Uani 1 1 d . . . . .
H16A H 0.640387 0.319163 0.529637 0.108 Uiso 1 1 calc R U . . .
H16B H 0.833347 0.341888 0.550589 0.108 Uiso 1 1 calc R U . . .
H16C H 0.767969 0.299632 0.481264 0.108 Uiso 1 1 calc R U . . .
C10 C 0.601(3) 0.5698(11) 0.1993(11) 0.059(5) Uani 1 1 d . . . . .
H10A H 0.490684 0.589262 0.178999 0.089 Uiso 1 1 calc R U . . .
H10B H 0.678940 0.578049 0.168625 0.089 Uiso 1 1 calc R U . . .
H10C H 0.643319 0.593737 0.242580 0.089 Uiso 1 1 calc R U . . .
C15 C 0.158(2) 0.6117(11) 0.2978(10) 0.050(5) Uani 1 1 d . . . . .
H15A H 0.249566 0.633838 0.330038 0.075 Uiso 1 1 calc R U . . .
H15B H 0.051536 0.634829 0.301500 0.075 Uiso 1 1 calc R U . . .
H15C H 0.177218 0.617805 0.251676 0.075 Uiso 1 1 calc R U . . .
B1 B 0.477(2) 0.5077(9) 0.3254(10) 0.032(4) Uani 1 1 d D . . . .
C3 C 0.275(2) 0.2629(11) 0.2848(11) 0.052(5) Uani 1 1 d . . . . .
C9 C 0.586(2) 0.4874(10) 0.2113(11) 0.046(4) Uani 1 1 d . . . . .
C20 C 0.720(3) 0.6032(11) 0.4376(11) 0.061(6) Uani 1 1 d . . . . .
H20A H 0.783737 0.621501 0.480680 0.091 Uiso 1 1 calc R U . . .
H20B H 0.609890 0.626196 0.427377 0.091 Uiso 1 1 calc R U . . .
H20C H 0.781262 0.613892 0.401376 0.091 Uiso 1 1 calc R U . . .
C4 C 0.509(4) 0.1419(16) 0.4853(13) 0.083(8) Uani 1 1 d . U . . .
C5 C 0.645(4) 0.1099(18) 0.4955(16) 0.108(10) Uani 1 1 d . U . . .
H5 H 0.749355 0.085349 0.503221 0.130 Uiso 1 1 calc R U . . .
H6 H 0.623(4) 0.503(8) 0.330(8) 0.03(4) Uiso 1 1 d D . . . .

loop_
_atom_site_aniso_label
_atom_site_aniso_U_11
_atom_site_aniso_U_22
_atom_site_aniso_U_33
_atom_site_aniso_U_23
_atom_site_aniso_U_13
_atom_site_aniso_U_12
W1 0.0230(3) 0.0273(4) 0.0425(4) -0.0021(4) 0.0059(3) -0.0033(3)
Se1 0.104(2) 0.0631(16) 0.098(2) 0.0241(15) 0.0513(18) 0.0002(15)
N5 0.019(6) 0.037(7) 0.036(7) -0.010(6) 0.005(5) -0.005(5)
N3 0.026(6) 0.018(6) 0.046(8) 0.000(6) 0.011(6) -0.002(5)
O2 0.045(7) 0.037(7) 0.079(10) -0.010(7) 0.022(7) 0.010(6)
N6 0.021(6) 0.032(7) 0.043(8) -0.012(6) 0.006(5) 0.000(5)
N4 0.028(7) 0.037(8) 0.053(9) -0.012(7) 0.003(6) 0.003(6)
O1 0.055(9) 0.048(9) 0.106(13) -0.021(9) -0.023(9) -0.018(7)
N1 0.024(6) 0.032(7) 0.041(8) -0.006(6) 0.003(6) -0.006(5)
C13 0.021(8) 0.054(11) 0.056(11) -0.016(9) 0.012(7) 0.008(8)
N2 0.017(6) 0.030(7) 0.049(8) 0.000(6) 0.004(6) 0.004(5)
C2 0.034(9) 0.049(11) 0.059(12) -0.002(9) 0.006(8) -0.025(9)
C19 0.028(8) 0.075(9) 0.024(7) -0.013(7) 0.000(6) -0.024(7)
C1 0.034(9) 0.029(9) 0.060(11) 0.020(8) 0.013(8) -0.005(7)
C6 0.088(17) 0.085(17) 0.046(12) -0.015(12) 0.021(12) 0.031(14)
C14 0.033(8) 0.028(9) 0.050(10) 0.001(7) 0.005(7) 0.005(7)
C11 0.021(8) 0.068(13) 0.045(10) -0.014(9) 0.013(7) 0.015(8)
C8 0.054(12) 0.065(14) 0.040(10) -0.002(9) 0.013(9) 0.004(10)
C18 0.034(8) 0.069(10) 0.053(9) -0.002(7) -0.008(7) -0.028(7)
C12 0.021(7) 0.045(10) 0.039(9) -0.013(8) 0.005(6) 0.003(7)
C7 0.037(9) 0.037(9) 0.038(9) -0.004(8) 0.004(7) 0.014(7)
C17 0.031(8) 0.069(9) 0.031(8) -0.015(7) -0.008(7) -0.018(8)
C16 0.059(13) 0.092(18) 0.055(13) 0.037(13) -0.009(10) -0.007(13)
C10 0.063(13) 0.059(13) 0.059(13) 0.014(11) 0.021(11) -0.001(11)
C15 0.044(10) 0.058(12) 0.046(11) -0.008(9) 0.003(8) 0.021(9)
B1 0.031(9) 0.019(8) 0.043(10) 0.000(8) 0.004(8) -0.005(7)
C3 0.039(10) 0.047(11) 0.070(14) 0.016(10) 0.015(10) 0.006(9)
C9 0.033(9) 0.033(9) 0.071(13) 0.006(9) 0.009(9) 0.005(7)
C20 0.066(13) 0.053(13) 0.053(12) -0.026(10) -0.013(10) 0.004(11)
C4 0.091(17) 0.10(2) 0.056(13) 0.029(13) 0.018(13) 0.029(14)
C5 0.12(2) 0.11(2) 0.10(2) 0.042(17) 0.044(18) 0.054(17)

loop_
_atom_type_symbol
_atom_type_description
_atom_type_scat_dispersion_real
_atom_type_scat_dispersion_imag
_atom_type_scat_source
C C 0.0181 0.0091 'International Tables Vol C Tables 4.2.6.8 and 6.1.1.4'
H H 0.0000 0.0000 'International Tables Vol C Tables 4.2.6.8 and 6.1.1.4'
B B 0.0090 0.0039 'International Tables Vol C Tables 4.2.6.8 and 6.1.1.4'
N N 0.0311 0.0180 'International Tables Vol C Tables 4.2.6.8 and 6.1.1.4'
O O 0.0492 0.0322 'International Tables Vol C Tables 4.2.6.8 and 6.1.1.4'
Se Se -0.7943 1.1372 'International Tables Vol C Tables 4.2.6.8 and 6.1.1.4'
W W -5.4734 5.5774 'International Tables Vol C Tables 4.2.6.8 and 6.1.1.4'

loop_
_exptl_crystal_face_index_h
_exptl_crystal_face_index_k
_exptl_crystal_face_index_l
_exptl_crystal_face_perp_dist
-4 6 -3 0.0505
4 -5 3 0.0626
0 9 8 0.0256
-1 -7 -9 0.0222
-5 -3 6 0.0379
5 -2 -7 0.0328
2 11 1 0.0196
-2 -11 0 0.0222
-2 -3 12 0.0437
2 2 -13 0.0314

loop_
_geom_angle_atom_site_label_1
_geom_angle_atom_site_label_2
_geom_angle_atom_site_label_3
_geom_angle
_geom_angle_site_symmetry_1
_geom_angle_site_symmetry_3
_geom_angle_publ_flag
N5 W1 N1 81.1(5) . . ?
N3 W1 N5 82.6(5) . . ?
N3 W1 N1 83.9(5) . . ?
C2 W1 N5 96.1(6) . . ?
C2 W1 N3 173.1(6) . . ?
C2 W1 N1 89.2(6) . . ?
C1 W1 N5 102.6(7) . . ?
C1 W1 N3 102.5(6) . . ?
C1 W1 N1 172.9(7) . . ?
C1 W1 C2 84.4(8) . . ?
C1 W1 C3 84.2(8) . . ?
C3 W1 N5 173.0(7) . . ?
C3 W1 N3 94.6(6) . . ?
C3 W1 N1 92.2(6) . . ?
C3 W1 C2 86.0(7) . . ?
C1 Se1 C4 99.7(10) . . ?
N6 N5 W1 120.1(9) . . ?
C17 N5 W1 132.6(13) . . ?
C17 N5 N6 107.2(14) . . ?
N4 N3 W1 118.6(9) . . ?
C12 N3 W1 132.8(11) . . ?
C12 N3 N4 108.2(13) . . ?
N5 N6 B1 121.0(12) . . ?
N5 N6 H6 120(6) . . ?
C19 N6 N5 106.9(14) . . ?
C19 N6 B1 131.7(15) . . ?
C19 N6 H6 106(5) . . ?
B1 N6 H6 46(2) . . ?
N3 N4 B1 122.0(12) . . ?
C14 N4 N3 109.3(13) . . ?
C14 N4 B1 128.5(15) . . ?
N2 N1 W1 120.9(10) . . ?
N2 N1 C7 104.3(13) . . ?
C7 N1 W1 134.8(11) . . ?
C14 C13 H13 127.6 . . ?
C12 C13 H13 127.6 . . ?
C12 C13 C14 104.7(13) . . ?
N1 N2 B1 119.6(13) . . ?
N1 N2 H6 120(6) . . ?
B1 N2 H6 44(2) . . ?
C9 N2 N1 111.4(14) . . ?
C9 N2 B1 129.0(14) . . ?
C9 N2 H6 110(5) . . ?
O2 C2 W1 178.7(18) . . ?
N6 C19 C20 120.9(17) . . ?
C18 C19 N6 108.6(17) . . ?
C18 C19 C20 130.3(16) . . ?
W1 C1 Se1 169.7(12) . . ?
H6A C6 H6B 109.5 . . ?
H6A C6 H6C 109.5 . . ?
H6B C6 H6C 109.5 . . ?
C7 C6 H6A 109.5 . . ?
C7 C6 H6B 109.5 . . ?
C7 C6 H6C 109.5 . . ?
N4 C14 C13 105.5(14) . . ?
N4 C14 C15 123.9(16) . . ?
C13 C14 C15 130.5(16) . . ?
H11A C11 H11B 109.5 . . ?
H11A C11 H11C 109.5 . . ?
H11B C11 H11C 109.5 . . ?
C12 C11 H11A 109.5 . . ?
C12 C11 H11B 109.5 . . ?
C12 C11 H11C 109.5 . . ?
C7 C8 H8 127.5 . . ?
C7 C8 C9 105.1(17) . . ?
C9 C8 H8 127.5 . . ?
C19 C18 H18 125.5 . . ?
C19 C18 C17 108.9(17) . . ?
C17 C18 H18 125.5 . . ?
N3 C12 C13 112.2(15) . . ?
N3 C12 C11 123.0(14) . . ?
C13 C12 C11 124.8(13) . . ?
N1 C7 C6 121.7(17) . . ?
C8 C7 N1 112.1(16) . . ?
C8 C7 C6 126.2(18) . . ?
N5 C17 C18 108.2(18) . . ?
N5 C17 C16 121.7(17) . . ?
C18 C17 C16 129.9(17) . . ?
C17 C16 H16A 109.5 . . ?
C17 C16 H16B 109.5 . . ?
C17 C16 H16C 109.5 . . ?
H16A C16 H16B 109.5 . . ?
H16A C16 H16C 109.5 . . ?
H16B C16 H16C 109.5 . . ?
H10A C10 H10B 109.5 . . ?
H10A C10 H10C 109.5 . . ?
H10B C10 H10C 109.5 . . ?
C9 C10 H10A 109.5 . . ?
C9 C10 H10B 109.5 . . ?
C9 C10 H10C 109.5 . . ?
C14 C15 H15A 109.5 . . ?
C14 C15 H15B 109.5 . . ?
C14 C15 H15C 109.5 . . ?
H15A C15 H15B 109.5 . . ?
H15A C15 H15C 109.5 . . ?
H15B C15 H15C 109.5 . . ?
N6 B1 N4 106.4(14) . . ?
N6 B1 N2 109.8(13) . . ?
N6 B1 H6 62(8) . . ?
N4 B1 H6 163(8) . . ?
N2 B1 N4 109.1(13) . . ?
N2 B1 H6 66(8) . . ?
O1 C3 W1 176.9(17) . . ?
N2 C9 C8 107.2(16) . . ?
N2 C9 C10 120.2(17) . . ?
C8 C9 C10 132.5(19) . . ?
C19 C20 H20A 109.5 . . ?
C19 C20 H20B 109.5 . . ?
C19 C20 H20C 109.5 . . ?
H20A C20 H20B 109.5 . . ?
H20A C20 H20C 109.5 . . ?
H20B C20 H20C 109.5 . . ?
C5 C4 Se1 175(3) . . ?
C4 C5 H5 180.0 . . ?

loop_
_geom_bond_atom_site_label_1
_geom_bond_atom_site_label_2
_geom_bond_distance
_geom_bond_site_symmetry_2
_geom_bond_publ_flag
W1 N5 2.224(12) . ?
W1 N3 2.213(12) . ?
W1 N1 2.250(14) . ?
W1 C2 2.01(2) . ?
W1 C1 1.795(16) . ?
W1 C3 2.00(2) . ?
Se1 C1 1.870(16) . ?
Se1 C4 1.88(3) . ?
N5 N6 1.380(19) . ?
N5 C17 1.32(2) . ?
N3 N4 1.400(18) . ?
N3 C12 1.275(19) . ?
O2 C2 1.13(2) . ?
N6 C19 1.348(19) . ?
N6 B1 1.53(2) . ?
N6 H6 1.42(15) . ?
N4 C14 1.35(2) . ?
N4 B1 1.56(2) . ?
O1 C3 1.16(2) . ?
N1 N2 1.376(18) . ?
N1 C7 1.38(2) . ?
C13 H13 0.9300 . ?
C13 C14 1.45(2) . ?
C13 C12 1.39(2) . ?
N2 B1 1.54(2) . ?
N2 C9 1.33(2) . ?
N2 H6 1.51(15) . ?
C19 C18 1.30(3) . ?
C19 C20 1.53(3) . ?
C6 H6A 0.9600 . ?
C6 H6B 0.9600 . ?
C6 H6C 0.9600 . ?
C6 C7 1.47(3) . ?
C14 C15 1.46(2) . ?
C11 H11A 0.9600 . ?
C11 H11B 0.9600 . ?
C11 H11C 0.9600 . ?
C11 C12 1.68(2) . ?
C8 H8 0.9300 . ?
C8 C7 1.34(3) . ?
C8 C9 1.44(3) . ?
C18 H18 0.9300 . ?
C18 C17 1.35(3) . ?
C17 C16 1.51(3) . ?
C16 H16A 0.9600 . ?
C16 H16B 0.9600 . ?
C16 H16C 0.9600 . ?
C10 H10A 0.9600 . ?
C10 H10B 0.9600 . ?
C10 H10C 0.9600 . ?
C10 C9 1.53(3) . ?
C15 H15A 0.9600 . ?
C15 H15B 0.9600 . ?
C15 H15C 0.9600 . ?
B1 H6 1.15(2) . ?
C20 H20A 0.9600 . ?
C20 H20B 0.9600 . ?
C20 H20C 0.9600 . ?
C4 C5 1.22(4) . ?
C5 H5 0.9300 . ?

loop_
_geom_torsion_atom_site_label_1
_geom_torsion_atom_site_label_2
_geom_torsion_atom_site_label_3
_geom_torsion_atom_site_label_4
_geom_torsion
_geom_torsion_site_symmetry_1
_geom_torsion_site_symmetry_2
_geom_torsion_site_symmetry_3
_geom_torsion_site_symmetry_4
_geom_torsion_publ_flag
W1 N5 N6 C19 -179.8(10) . . . . ?
W1 N5 N6 B1 -6.3(18) . . . . ?
W1 N5 C17 C18 -179.9(12) . . . . ?
W1 N5 C17 C16 4(3) . . . . ?
W1 N3 N4 C14 170.9(11) . . . . ?
W1 N3 N4 B1 -4.1(19) . . . . ?
W1 N3 C12 C13 -171.4(12) . . . . ?
W1 N3 C12 C11 9(2) . . . . ?
W1 N1 N2 B1 -0.9(17) . . . . ?
W1 N1 N2 C9 -179.1(10) . . . . ?
W1 N1 C7 C6 -2(3) . . . . ?
W1 N1 C7 C8 177.9(12) . . . . ?
N5 W1 C1 Se1 -130(6) . . . . ?
N5 N6 C19 C18 -1.8(19) . . . . ?
N5 N6 C19 C20 -178.1(16) . . . . ?
N5 N6 B1 N4 62.8(17) . . . . ?
N5 N6 B1 N2 -55.2(18) . . . . ?
N3 W1 C1 Se1 145(6) . . . . ?
N3 N4 C14 C13 3.1(19) . . . . ?
N3 N4 C14 C15 179.1(16) . . . . ?
N3 N4 B1 N6 -56.8(19) . . . . ?
N3 N4 B1 N2 61.6(19) . . . . ?
N6 N5 C17 C18 -4(2) . . . . ?
N6 N5 C17 C16 -179.4(17) . . . . ?
N6 C19 C18 C17 0(2) . . . . ?
N4 N3 C12 C13 0.7(19) . . . . ?
N4 N3 C12 C11 -178.7(13) . . . . ?
N1 N2 B1 N6 58.9(17) . . . . ?
N1 N2 B1 N4 -57.4(18) . . . . ?
N1 N2 C9 C8 1.0(19) . . . . ?
N1 N2 C9 C10 177.1(16) . . . . ?
N2 N1 C7 C6 179.2(17) . . . . ?
N2 N1 C7 C8 -0.8(19) . . . . ?
C2 W1 C1 Se1 -35(6) . . . . ?
C19 N6 B1 N4 -125.6(17) . . . . ?
C19 N6 B1 N2 116.5(18) . . . . ?
C19 C18 C17 N5 3(2) . . . . ?
C19 C18 C17 C16 178(2) . . . . ?
C14 N4 B1 N6 129.2(17) . . . . ?
C14 N4 B1 N2 -112.4(18) . . . . ?
C14 C13 C12 N3 1(2) . . . . ?
C14 C13 C12 C11 -179.4(14) . . . . ?
C12 N3 N4 C14 -2.5(19) . . . . ?
C12 N3 N4 B1 -177.5(15) . . . . ?
C12 C13 C14 N4 -2.6(19) . . . . ?
C12 C13 C14 C15 -178.3(18) . . . . ?
C7 N1 N2 B1 178.1(13) . . . . ?
C7 N1 N2 C9 -0.2(17) . . . . ?
C7 C8 C9 N2 -1(2) . . . . ?
C7 C8 C9 C10 -177(2) . . . . ?
C17 N5 N6 C19 3.5(17) . . . . ?
C17 N5 N6 B1 177.0(14) . . . . ?
B1 N6 C19 C18 -174.4(17) . . . . ?
B1 N6 C19 C20 9(3) . . . . ?
B1 N4 C14 C13 177.7(15) . . . . ?
B1 N4 C14 C15 -6(3) . . . . ?
B1 N2 C9 C8 -177.0(15) . . . . ?
B1 N2 C9 C10 -1(3) . . . . ?
C3 W1 C1 Se1 52(6) . . . . ?
C9 N2 B1 N6 -123.2(17) . . . . ?
C9 N2 B1 N4 120.5(17) . . . . ?
C9 C8 C7 N1 1(2) . . . . ?
C9 C8 C7 C6 -178.6(19) . . . . ?
C20 C19 C18 C17 175(2) . . . . ?
C4 Se1 C1 W1 47(6) . . . . ?

loop_
_exptl_oxdiff_crystal_face_indexfrac_h
_exptl_oxdiff_crystal_face_indexfrac_k
_exptl_oxdiff_crystal_face_indexfrac_l
_exptl_oxdiff_crystal_face_x
_exptl_oxdiff_crystal_face_y
_exptl_oxdiff_crystal_face_z
-4.1287 5.7287 -2.5148 -0.6695 0.5114 0.5387
4.1656 -4.9664 3.2449 0.7044 -0.5383 -0.4626
0.3957 8.7016 8.2876 0.3928 -0.3030 0.8683
-1.2073 -7.4847 -8.7029 -0.5212 0.4010 -0.7534
-4.8236 -2.5712 5.9676 -0.8977 -0.3734 0.2338
4.6459 -2.1892 -7.2750 0.7308 0.3049 -0.6107
1.6710 11.0498 1.2581 0.6025 0.2485 0.7585
-2.2284 -10.6160 -0.3293 -0.6852 -0.2830 -0.6711
-1.6245 -2.9871 12.2923 -0.2250 -0.9434 0.2436
1.7549 1.8058 -12.5178 0.2177 0.9139 -0.3426

loop_
_smtbx_masks_void_nr
_smtbx_masks_void_average_x
_smtbx_masks_void_average_y
_smtbx_masks_void_average_z
_smtbx_masks_void_volume
_smtbx_masks_void_count_electrons
_smtbx_masks_void_content
1 0.000 0.000 0.500 313.4 99.4 '2 C6H14'
2 0.000 0.500 0.000 313.4 99.4 '2 C6H14'
